data_7034891
loop_
_publ_author_name
'Kumar, Ravi'
'Chaudhri, Nivedita'
'Sankar, Muniappan'

_publ_section_title
;
 Ratiometric and colorimetric &quot;naked eye&quot; selective detection of
 CN(-) ions by electron deficient Ni(ii) porphyrins and their
 reversibility studies.
;
_journal_issue 19
_journal_name_full 'Dalton transactions (Cambridge, England : 2003)'
_journal_page_first 9149
_journal_page_last 9157
_journal_paper_doi 10.1039/c5dt00937e
_journal_volume 44
_journal_year 2015
_chemical_formula_moiety 'C58 H34 N10 Ni'
_chemical_formula_sum 'C58 H34 N10 Ni'
_chemical_formula_weight 929.66
_chemical_name_common 'Ni-tetracyanoTPP bis(pyridine) complex'
_chemical_name_systematic '2,3,12,13-Tetracyano-meso-tetraphenylporphyrinato Ni(II) bis(pyridine)'
_space_group_crystal_system triclinic
_space_group_IT_number 2
_space_group_name_Hall '-P 1'
_space_group_name_H-M_alt 'P -1'
_symmetry_space_group_name_Hall '-P 1'
_symmetry_space_group_name_H-M 'P -1'
_atom_sites_solution_hydrogens difmap
_audit_creation_date 2015-03-27
_audit_creation_method
;
Olex2 1.2-beta
(compiled 2015.01.26 svn.r3150 for OlexSys, GUI svn.r4998)
;
_audit_update_record
;
2015-04-03 deposited with the CCDC.
2015-04-09 downloaded from the CCDC.
;
_cell_angle_alpha 87.223(5)
_cell_angle_beta 70.308(5)
_cell_angle_gamma 68.356(5)
_cell_formula_units_Z 1
_cell_length_a 9.340(5)
_cell_length_b 11.856(5)
_cell_length_c 13.471(5)
_cell_measurement_reflns_used 6639
_cell_measurement_temperature 293(2)
_cell_measurement_theta_max 28.86
_cell_measurement_theta_min 1.61
_cell_volume 1300.5(10)
_computing_cell_refinement 'APEX II SYSTEM SOFTWARE PROGRAMS'
_computing_data_collection 'APEX II SYSTEM SOFTWARE PROGRAMS'
_computing_data_reduction 'APEXII (WINGX)'
_computing_molecular_graphics 'ORTEP3 (WINGX)'
_computing_publication_material 'ShelXL (Sheldrick, 2008)'
_computing_structure_refinement 'ShelXL (Sheldrick, 2008)'
_computing_structure_solution 'ShelXS (Sheldrick, 1997)'
_diffrn_ambient_temperature 293(2)
_diffrn_measured_fraction_theta_full 0.990
_diffrn_measured_fraction_theta_max 0.971
_diffrn_measurement_device_type 'APEX II DIFFRACTOMETER'
_diffrn_measurement_method \w
_diffrn_radiation_type MoK\a
_diffrn_radiation_wavelength 0.71073
_diffrn_reflns_av_R_equivalents 0.0315
_diffrn_reflns_av_unetI/netI 0.0523
_diffrn_reflns_laue_measured_fraction_full 0.990
_diffrn_reflns_laue_measured_fraction_max 0.971
_diffrn_reflns_limit_h_max 12
_diffrn_reflns_limit_h_min -12
_diffrn_reflns_limit_k_max 15
_diffrn_reflns_limit_k_min -16
_diffrn_reflns_limit_l_max 18
_diffrn_reflns_limit_l_min -15
_diffrn_reflns_number 6639
_diffrn_reflns_point_group_measured_fraction_full 0.990
_diffrn_reflns_point_group_measured_fraction_max 0.971
_diffrn_reflns_theta_full 25.000
_diffrn_reflns_theta_max 28.860
_diffrn_reflns_theta_min 2.350
_diffrn_source 'fine-focus sealed tube'
_diffrn_standards_decay_% 0
_diffrn_standards_interval_count 100
_diffrn_standards_interval_time 1
_diffrn_standards_number 2
_exptl_absorpt_coefficient_mu 0.419
_exptl_absorpt_correction_T_max 0.918
_exptl_absorpt_correction_T_min 0.903
_exptl_absorpt_correction_type psi-scan
_exptl_absorpt_process_details
;
 North A.C.T., Phillips D.C. & Mathews F.S. (1968) Acta. Cryst. A24, 351
;
_exptl_crystal_colour green
_exptl_crystal_density_diffrn 1.187
_exptl_crystal_description Needle
_exptl_crystal_F_000 480
_exptl_crystal_recrystallization_method 'Re-crystallisation from solvent: Chloroform/pyridine/hexane'
_exptl_crystal_size_max 0.3
_exptl_crystal_size_mid 0.25
_exptl_crystal_size_min 0.2
_platon_squeeze_details
;
The platon-squeeze procedure was implemented to remove the electronic 
contribution of solvent molecules from the refinement. Only the
atoms used in the refinement model are reported in the formula here.

Total solvent accessible volume / cell = 235 Ang^3^
Total electron count / cell = 67
;
_refine_diff_density_max 0.388
_refine_diff_density_min -0.477
_refine_diff_density_rms 0.058
_refine_ls_extinction_method none
_refine_ls_goodness_of_fit_ref 1.024
_refine_ls_hydrogen_treatment noref
_refine_ls_matrix_type full
_refine_ls_number_parameters 313
_refine_ls_number_reflns 6639
_refine_ls_number_restraints 0
_refine_ls_restrained_S_all 1.024
_refine_ls_R_factor_all 0.0719
_refine_ls_R_factor_gt 0.0418
_refine_ls_shift/su_max 0.000
_refine_ls_shift/su_mean 0.000
_refine_ls_structure_factor_coef Fsqd
_refine_ls_weighting_details 'w=1/[\s^2^(Fo^2^)+(0.0740P)^2^] where P=(Fo^2^+2Fc^2^)/3'
_refine_ls_weighting_scheme calc
_refine_ls_wR_factor_gt 0.1178
_refine_ls_wR_factor_ref 0.1292
_reflns_Friedel_coverage 0.000
_reflns_number_gt 4560
_reflns_number_total 6639
_reflns_threshold_expression 'I > 2\s(I)'
_cod_data_source_file c5dt00937e2.cif
_cod_data_source_block ups2165ms_rk_cn_tpp_ni_0m_sqd
_cod_depositor_comments
;
The following automatic conversions were performed:
'__computing_data_collection' tag replaced with
'_computing_data_collection' tag.

Automatic conversion script
Id: cif_correct_tags 3376 2015-05-07 07:48:27Z andrius 

 Adding full bibliography for 7034889--7034893.cif.
;
_cod_database_code 7034891
_audit_block_doi 10.5517/cc140ywz
_shelx_space_group_comment
;
The symmetry employed for this shelxl refinement is uniquely defined
by the following loop, which should always be used as a source of
symmetry information in preference to the above space-group names.
They are only intended as comments.
;
_shelx_estimated_absorpt_t_max 0.921
_shelx_estimated_absorpt_t_min 0.885
_olex2_refinement_description
;
1. Others
 Fixed Uiso: H15(0.09) H7(0.048) H26(0.073) H24(0.054) H14(0.067) H18(0.057)
 H23(0.071) H21(0.071) H8(0.052) H20(0.057) H17(0.079) H25(0.058) H29(0.066)
 H28(0.082) H22(0.071) H27(0.073) H16(0.093)
 Fixed X: Ni01(0) H15(-0.4099) H7(-0.374099) H26(0.343101) H24(-0.131399) H14(-
 0.2409) H18(-0.618) H23(-0.1454) H21(0.0811) H8(-0.2322) H20(0.0985) H17(-
 0.786099) H25(0.159901) H29(0.258101) H28(0.4452) H22(-0.0419) H27(0.4934)
 H16(-0.679899)
 Fixed Y: Ni01(0) H15(0.3729) H7(0.0107) H26(0.188001) H24(0.3491)
 H14(0.275499) H18(0.2185) H23(0.523301) H21(0.6144) H8(-0.2066) H20(0.4401)
 H17(0.320701) H25(0.175) H29(-0.1632) H28(-0.1607) H22(0.655101) H27(0.0174)
 H16(0.3961)
 Fixed Z: Ni01(0) H15(0.5348) H7(0.3823) H26(0.115601) H24(-0.2722)
 H14(0.368401) H18(0.331301) H23(-0.361199) H21(-0.1944) H8(0.325201) H20(-
 0.106099) H17(0.4984) H25(0.0437) H29(0.101301) H28(0.1742) H22(-0.321099)
 H27(0.1796) H16(0.5972)
;
_shelx_shelxl_version_number 2014/7
_olex2_submission_special_instructions 'No special instructions were received'

loop_
_space_group_symop_operation_xyz
'x, y, z'
'-x, -y, -z'

loop_
_atom_site_label
_atom_site_type_symbol
_atom_site_fract_x
_atom_site_fract_y
_atom_site_fract_z
_atom_site_U_iso_or_equiv
_atom_site_adp_type
_atom_site_occupancy
_atom_site_site_symmetry_order
_atom_site_calc_flag
_atom_site_refinement_flags_posn
_atom_site_refinement_flags_adp
_atom_site_refinement_flags_occupancy
Ni01 Ni 0.0000 0.0000 0.0000 0.02946(12) Uani 1 2 d S T P
C12 C -0.4560(3) 0.45486(18) 0.21752(15) 0.0395(4) Uani 1 1 d . . .
N1 N -0.13034(18) 0.18443(13) 0.04511(11) 0.0306(3) Uani 1 1 d . . .
C15 C -0.4528(4) 0.3430(2) 0.49315(19) 0.0767(8) Uani 1 1 d . . .
H15 H -0.4099 0.3729 0.5348 0.090 Uiso 1 1 d . . .
N2 N -0.12420(18) -0.04074(13) 0.14335(10) 0.0312(3) Uani 1 1 d . . .
C3AA C -0.2983(2) 0.16794(16) 0.22795(13) 0.0322(4) Uani 1 1 d . . .
N5 N 0.18937(19) 0.00469(14) 0.06475(11) 0.0380(4) Uani 1 1 d . . .
C0AA C -0.1247(2) 0.27766(15) -0.01889(13) 0.0305(4) Uani 1 1 d . . .
C10 C -0.0110(2) 0.26519(16) -0.12183(13) 0.0320(4) Uani 1 1 d . . .
C19 C -0.0170(2) 0.37731(16) -0.17923(14) 0.0348(4) Uani 1 1 d . . .
C13 C -0.4126(2) 0.23731(16) 0.33265(13) 0.0378(4) Uani 1 1 d . . .
C2AA C -0.3283(2) 0.36353(16) 0.13736(14) 0.0333(4) Uani 1 1 d . . .
C11 C -0.3066(3) 0.50945(18) 0.00216(15) 0.0441(5) Uani 1 1 d . . .
C7 C -0.2976(3) -0.02441(17) 0.31528(14) 0.0413(5) Uani 1 1 d . . .
H7 H -0.3741 0.0107 0.3823 0.048 Uiso 1 1 d . . .
C26 C 0.3293(3) 0.1148(2) 0.1127(2) 0.0608(6) Uani 1 1 d . . .
H26 H 0.3431 0.1880 0.1156 0.073 Uiso 1 1 d . . .
C24 C -0.0881(3) 0.40242(18) -0.25598(16) 0.0456(5) Uani 1 1 d . . .
H24 H -0.1314 0.3491 -0.2722 0.054 Uiso 1 1 d . . .
N4 N -0.5513(3) 0.53454(18) 0.27583(15) 0.0601(5) Uani 1 1 d . . .
C6 C -0.2404(2) 0.04108(16) 0.22636(13) 0.0321(4) Uani 1 1 d . . .
C14 C -0.3503(3) 0.2834(2) 0.39378(16) 0.0558(6) Uani 1 1 d . . .
H14 H -0.2409 0.2755 0.3684 0.067 Uiso 1 1 d . . .
C9 C -0.1046(2) -0.15437(16) 0.17743(13) 0.0329(4) Uani 1 1 d . . .
C18 C -0.5756(3) 0.2506(2) 0.37163(15) 0.0489(5) Uani 1 1 d . . .
H18 H -0.6180 0.2185 0.3313 0.057 Uiso 1 1 d . . .
C23 C -0.0963(3) 0.5062(2) -0.30962(18) 0.0578(6) Uani 1 1 d . . .
H23 H -0.1454 0.5233 -0.3612 0.071 Uiso 1 1 d . . .
C21 C 0.0385(3) 0.5610(2) -0.2102(2) 0.0591(6) Uani 1 1 d . . .
H21 H 0.0811 0.6144 -0.1944 0.071 Uiso 1 1 d . . .
C4 C -0.2513(2) 0.23323(15) 0.14088(13) 0.0302(4) Uani 1 1 d . . .
C8 C -0.2172(3) -0.14329(17) 0.28473(14) 0.0426(5) Uani 1 1 d . . .
H8 H -0.2322 -0.2066 0.3252 0.052 Uiso 1 1 d . . .
C1AA C -0.2523(2) 0.39048(16) 0.03747(14) 0.0329(4) Uani 1 1 d . . .
C20 C 0.0483(3) 0.45674(18) -0.15683(16) 0.0472(5) Uani 1 1 d . . .
H20 H 0.0985 0.4401 -0.1061 0.057 Uiso 1 1 d . . .
C17 C -0.6756(3) 0.3111(2) 0.47137(18) 0.0656(7) Uani 1 1 d . . .
H17 H -0.7861 0.3207 0.4984 0.079 Uiso 1 1 d . . .
C25 C 0.2180(3) 0.10636(18) 0.07018(17) 0.0480(5) Uani 1 1 d . . .
H25 H 0.1599 0.1750 0.0437 0.058 Uiso 1 1 d . . .
N3 N -0.3614(3) 0.60611(17) -0.01839(17) 0.0710(6) Uani 1 1 d . . .
C29 C 0.2766(3) -0.0916(2) 0.10337(19) 0.0539(6) Uani 1 1 d . . .
H29 H 0.2581 -0.1632 0.1013 0.066 Uiso 1 1 d . . .
C28 C 0.3893(3) -0.0911(2) 0.1463(2) 0.0681(7) Uani 1 1 d . . .
H28 H 0.4452 -0.1607 0.1742 0.082 Uiso 1 1 d . . .
C22 C -0.0336(3) 0.5846(2) -0.2861(2) 0.0599(6) Uani 1 1 d . . .
H22 H -0.0419 0.6551 -0.3211 0.071 Uiso 1 1 d . . .
C27 C 0.4164(3) 0.0149(2) 0.1513(2) 0.0620(6) Uani 1 1 d . . .
H27 H 0.4934 0.0174 0.1796 0.073 Uiso 1 1 d . . .
C16 C -0.6142(4) 0.3560(2) 0.53089(18) 0.0754(9) Uani 1 1 d . . .
H16 H -0.6799 0.3961 0.5972 0.093 Uiso 1 1 d . . .

loop_
_atom_site_aniso_label
_atom_site_aniso_U_11
_atom_site_aniso_U_22
_atom_site_aniso_U_33
_atom_site_aniso_U_23
_atom_site_aniso_U_13
_atom_site_aniso_U_12
Ni01 0.0326(2) 0.02334(18) 0.02842(17) 0.00273(12) -0.00643(13) -0.00982(15)
C12 0.0405(12) 0.0293(10) 0.0420(10) -0.0003(8) -0.0084(9) -0.0106(9)
N1 0.0332(9) 0.0263(8) 0.0303(7) 0.0031(6) -0.0088(6) -0.0109(7)
C15 0.122(3) 0.0599(16) 0.0456(14) -0.0100(11) -0.0216(16) -0.0363(18)
N2 0.0346(9) 0.0252(7) 0.0301(7) 0.0027(6) -0.0073(6) -0.0106(7)
C3AA 0.0339(10) 0.0315(10) 0.0289(8) -0.0003(7) -0.0084(7) -0.0116(9)
N5 0.0394(10) 0.0363(9) 0.0379(8) 0.0031(7) -0.0113(7) -0.0158(8)
C0AA 0.0326(10) 0.0219(8) 0.0356(9) 0.0022(7) -0.0120(8) -0.0083(8)
C10 0.0377(11) 0.0267(9) 0.0347(9) 0.0071(7) -0.0146(8) -0.0140(8)
C19 0.0348(11) 0.0262(9) 0.0379(9) 0.0052(7) -0.0077(8) -0.0102(8)
C13 0.0462(12) 0.0282(9) 0.0294(9) 0.0014(7) -0.0051(8) -0.0104(9)
C2AA 0.0333(10) 0.0262(9) 0.0370(9) -0.0001(7) -0.0089(8) -0.0099(8)
C11 0.0462(13) 0.0294(10) 0.0458(11) 0.0018(8) -0.0065(9) -0.0104(10)
C7 0.0463(12) 0.0347(10) 0.0297(9) 0.0045(7) -0.0021(8) -0.0108(10)
C26 0.0618(16) 0.0498(14) 0.0821(17) -0.0018(12) -0.0308(14) -0.0266(13)
C24 0.0531(14) 0.0371(11) 0.0555(12) 0.0126(9) -0.0285(11) -0.0188(10)
N4 0.0557(13) 0.0450(11) 0.0590(12) -0.0111(9) -0.0088(10) -0.0042(10)
C6 0.0336(10) 0.0304(9) 0.0292(8) 0.0047(7) -0.0086(7) -0.0106(8)
C14 0.0708(16) 0.0529(14) 0.0429(12) -0.0040(10) -0.0130(11) -0.0271(13)
C9 0.0363(11) 0.0286(9) 0.0317(9) 0.0053(7) -0.0086(8) -0.0128(9)
C18 0.0441(13) 0.0464(12) 0.0399(10) 0.0052(9) -0.0045(9) -0.0084(11)
C23 0.0654(16) 0.0510(14) 0.0628(14) 0.0254(11) -0.0347(12) -0.0192(13)
C21 0.0617(16) 0.0406(12) 0.0860(17) 0.0194(12) -0.0267(13) -0.0316(12)
C4 0.0304(10) 0.0263(9) 0.0322(9) -0.0013(7) -0.0098(7) -0.0090(8)
C8 0.0491(13) 0.0331(10) 0.0327(9) 0.0089(8) -0.0031(8) -0.0120(10)
C1AA 0.0343(10) 0.0256(9) 0.0379(9) 0.0020(7) -0.0127(8) -0.0100(8)
C20 0.0516(14) 0.0398(11) 0.0583(12) 0.0130(9) -0.0242(11) -0.0223(11)
C17 0.0560(16) 0.0520(15) 0.0458(13) 0.0083(11) 0.0105(11) 0.0011(13)
C25 0.0493(13) 0.0348(11) 0.0662(14) 0.0044(10) -0.0273(11) -0.0161(10)
N3 0.0723(15) 0.0330(11) 0.0822(14) 0.0150(10) -0.0120(12) -0.0060(10)
C29 0.0651(16) 0.0418(12) 0.0741(15) 0.0161(11) -0.0427(13) -0.0256(12)
C28 0.0747(19) 0.0554(15) 0.095(2) 0.0183(14) -0.0575(17) -0.0229(14)
C22 0.0578(15) 0.0391(12) 0.0771(16) 0.0286(11) -0.0192(13) -0.0184(12)
C27 0.0624(16) 0.0651(17) 0.0763(16) 0.0032(13) -0.0402(14) -0.0284(14)
C16 0.102(2) 0.0435(14) 0.0360(12) -0.0050(10) 0.0067(14) -0.0041(15)

loop_
_atom_type_symbol
_atom_type_description
_atom_type_scat_dispersion_real
_atom_type_scat_dispersion_imag
_atom_type_scat_source
C C 0.0030 0.0020 'International Tables Vol C Tables 4.2.6.8 and 6.1.1.4'
H H 0.0000 0.0000 'International Tables Vol C Tables 4.2.6.8 and 6.1.1.4'
N N 0.0060 0.0030 'International Tables Vol C Tables 4.2.6.8 and 6.1.1.4'
Ni Ni 0.3390 1.1120 'International Tables Vol C Tables 4.2.6.8 and 6.1.1.4'

loop_
_geom_angle_atom_site_label_1
_geom_angle_atom_site_label_2
_geom_angle_atom_site_label_3
_geom_angle
_geom_angle_site_symmetry_1
_geom_angle_site_symmetry_3
N1 Ni01 N1 180.0 . 2
N1 Ni01 N5 89.98(6) 2 .
N1 Ni01 N5 90.02(6) 2 2
N1 Ni01 N5 90.02(6) . .
N1 Ni01 N5 89.98(6) . 2
N2 Ni01 N1 89.61(6) 2 .
N2 Ni01 N1 90.39(6) 2 2
N2 Ni01 N1 89.61(6) . 2
N2 Ni01 N1 90.39(6) . .
N2 Ni01 N2 180.0 2 .
N2 Ni01 N5 90.78(6) 2 .
N2 Ni01 N5 89.22(6) . .
N2 Ni01 N5 89.22(6) 2 2
N2 Ni01 N5 90.78(6) . 2
N5 Ni01 N5 180.0 . 2
N4 C12 C2AA 173.7(2) . .
C0AA N1 Ni01 126.15(12) . .
C4 N1 Ni01 125.36(11) . .
C4 N1 C0AA 108.10(14) . .
C14 C15 H15 119.4(3) . .
C16 C15 H15 120.1(3) . .
C16 C15 C14 120.5(2) . .
C6 N2 Ni01 126.34(11) . .
C9 N2 Ni01 126.99(12) . .
C9 N2 C6 106.64(13) . .
C6 C3AA C13 116.24(14) . .
C6 C3AA C4 124.82(16) . .
C4 C3AA C13 118.87(15) . .
C25 N5 Ni01 121.59(13) . .
C29 N5 Ni01 122.53(12) . .
C29 N5 C25 115.84(17) . .
N1 C0AA C10 125.25(16) . .
N1 C0AA C1AA 108.93(15) . .
C10 C0AA C1AA 125.81(16) . .
C0AA C10 C19 118.47(16) . .
C9 C10 C0AA 124.90(15) 2 .
C9 C10 C19 116.57(15) 2 .
C24 C19 C10 119.58(16) . .
C24 C19 C20 118.99(17) . .
C20 C19 C10 121.43(17) . .
C14 C13 C3AA 118.81(18) . .
C18 C13 C3AA 121.69(17) . .
C18 C13 C14 119.41(18) . .
C12 C2AA C4 130.46(16) . .
C1AA C2AA C12 122.65(16) . .
C1AA C2AA C4 106.87(15) . .
N3 C11 C1AA 174.1(2) . .
C6 C7 H7 126.04(19) . .
C8 C7 H7 126.74(17) . .
C8 C7 C6 107.19(16) . .
C25 C26 H26 120.2(3) . .
C27 C26 H26 120.8(2) . .
C27 C26 C25 119.0(2) . .
C19 C24 H24 119.67(18) . .
C19 C24 C23 120.63(18) . .
C23 C24 H24 119.7(2) . .
N2 C6 C3AA 126.73(15) . .
N2 C6 C7 109.39(15) . .
C3AA C6 C7 123.88(16) . .
C15 C14 H14 120.0(2) . .
C13 C14 C15 119.6(2) . .
C13 C14 H14 120.4(2) . .
N2 C9 C10 126.48(15) . 2
N2 C9 C8 109.44(15) . .
C10 C9 C8 123.99(16) 2 .
C13 C18 H18 119.9(2) . .
C13 C18 C17 119.8(2) . .
C17 C18 H18 120.4(2) . .
C24 C23 H23 120.4(2) . .
C22 C23 C24 120.0(2) . .
C22 C23 H23 119.6(2) . .
C20 C21 H21 119.9(2) . .
C22 C21 H21 120.1(2) . .
C22 C21 C20 120.00(19) . .
N1 C4 C3AA 126.05(16) . .
N1 C4 C2AA 109.02(14) . .
C3AA C4 C2AA 124.89(16) . .
C7 C8 C9 107.29(15) . .
C7 C8 H8 125.82(19) . .
C9 C8 H8 126.89(19) . .
C2AA C1AA C0AA 107.01(15) . .
C2AA C1AA C11 122.46(17) . .
C11 C1AA C0AA 130.41(16) . .
C19 C20 H20 119.88(18) . .
C21 C20 C19 120.1(2) . .
C21 C20 H20 120.0(2) . .
C18 C17 H17 120.5(3) . .
C16 C17 C18 120.6(2) . .
C16 C17 H17 118.9(3) . .
N5 C25 C26 123.7(2) . .
N5 C25 H25 118.17(19) . .
C26 C25 H25 118.1(2) . .
N5 C29 H29 117.6(2) . .
N5 C29 C28 124.17(19) . .
C28 C29 H29 118.3(2) . .
C29 C28 H28 120.8(2) . .
C29 C28 C27 119.0(2) . .
C27 C28 H28 120.2(2) . .
C23 C22 C21 120.34(19) . .
C23 C22 H22 119.5(3) . .
C21 C22 H22 120.1(2) . .
C26 C27 C28 118.4(2) . .
C26 C27 H27 121.0(2) . .
C28 C27 H27 120.6(3) . .
C15 C16 H16 118.9(3) . .
C17 C16 C15 120.1(2) . .
C17 C16 H16 121.1(4) . .

loop_
_geom_bond_atom_site_label_1
_geom_bond_atom_site_label_2
_geom_bond_distance
_geom_bond_site_symmetry_2
Ni01 N1 2.0735(16) 2
Ni01 N1 2.0735(16) .
Ni01 N2 2.0300(14) .
Ni01 N2 2.0300(14) 2
Ni01 N5 2.2381(18) .
Ni01 N5 2.2381(18) 2
C12 C2AA 1.433(3) .
C12 N4 1.132(3) .
N1 C0AA 1.374(2) .
N1 C4 1.372(2) .
C15 H15 0.936(3) .
C15 C14 1.392(3) .
C15 C16 1.370(4) .
N2 C6 1.371(2) .
N2 C9 1.369(2) .
C3AA C13 1.502(2) .
C3AA C6 1.397(2) .
C3AA C4 1.408(2) .
N5 C25 1.338(2) .
N5 C29 1.334(3) .
C0AA C10 1.408(2) .
C0AA C1AA 1.449(2) .
C10 C19 1.498(2) .
C10 C9 1.399(3) 2
C19 C24 1.373(3) .
C19 C20 1.388(3) .
C13 C14 1.384(3) .
C13 C18 1.383(3) .
C2AA C4 1.450(2) .
C2AA C1AA 1.378(2) .
C11 C1AA 1.429(3) .
C11 N3 1.133(3) .
C7 H7 0.9386(18) .
C7 C6 1.452(2) .
C7 C8 1.337(3) .
C26 H26 0.927(2) .
C26 C25 1.380(3) .
C26 C27 1.360(3) .
C24 H24 0.9338(19) .
C24 C23 1.387(3) .
C14 H14 0.931(2) .
C9 C10 1.399(3) 2
C9 C8 1.451(2) .
C18 H18 0.934(2) .
C18 C17 1.395(3) .
C23 H23 0.931(2) .
C23 C22 1.365(3) .
C21 H21 0.928(2) .
C21 C20 1.388(3) .
C21 C22 1.369(3) .
C8 H8 0.9310(17) .
C20 H20 0.927(2) .
C17 H17 0.935(3) .
C17 C16 1.353(4) .
C25 H25 0.928(2) .
C29 H29 0.930(2) .
C29 C28 1.363(3) .
C28 H28 0.938(2) .
C28 C27 1.379(3) .
C22 H22 0.930(2) .
C27 H27 0.930(2) .
C16 H16 0.926(2) .

loop_
_geom_torsion_atom_site_label_1
_geom_torsion_atom_site_label_2
_geom_torsion_atom_site_label_3
_geom_torsion_atom_site_label_4
_geom_torsion
_geom_torsion_site_symmetry_1
_geom_torsion_site_symmetry_4
Ni01 N1 C0AA C10 -10.2(3) . .
Ni01 N1 C0AA C1AA 170.83(11) . .
Ni01 N1 C4 C3AA 5.7(2) . .
Ni01 N1 C4 C2AA -172.21(11) . .
Ni01 N2 C6 C3AA 1.4(3) . .
Ni01 N2 C6 C7 -178.92(12) . .
Ni01 N2 C9 C10 3.4(3) . 2
Ni01 N2 C9 C8 179.98(12) . .
Ni01 N5 C25 C26 177.68(17) . .
Ni01 N5 C29 C28 -178.0(2) . .
C12 C2AA C4 N1 -177.84(18) . .
C12 C2AA C4 C3AA 4.2(3) . .
C12 C2AA C1AA C0AA 176.66(17) . .
C12 C2AA C1AA C11 -7.0(3) . .
N1 C0AA C10 C19 -177.28(16) . .
N1 C0AA C10 C9 5.4(3) . 2
N1 C0AA C1AA C2AA 2.8(2) . .
N1 C0AA C1AA C11 -173.18(18) . .
N2 C9 C8 C7 -2.4(2) . .
C3AA C13 C14 C15 -177.0(2) . .
C3AA C13 C18 C17 177.13(18) . .
N5 C29 C28 C27 0.3(4) . .
C0AA N1 C4 C3AA 178.86(16) . .
C0AA N1 C4 C2AA 0.9(2) . .
C0AA C10 C19 C24 -102.1(2) . .
C0AA C10 C19 C20 78.1(2) . .
C10 C0AA C1AA C2AA -176.21(17) . .
C10 C0AA C1AA C11 7.9(3) . .
C10 C19 C24 C23 179.5(2) . .
C10 C19 C20 C21 -178.9(2) . .
C10 C9 C8 C7 174.21(18) 2 .
C19 C24 C23 C22 -0.1(4) . .
C13 C3AA C6 N2 -173.52(16) . .
C13 C3AA C6 C7 6.8(3) . .
C13 C3AA C4 N1 169.63(16) . .
C13 C3AA C4 C2AA -12.8(3) . .
C13 C18 C17 C16 -0.6(3) . .
C24 C19 C20 C21 1.3(3) . .
C24 C23 C22 C21 0.4(4) . .
C6 N2 C9 C10 -174.48(17) . 2
C6 N2 C9 C8 2.1(2) . .
C6 C3AA C13 C14 99.1(2) . .
C6 C3AA C13 C18 -77.4(2) . .
C6 C3AA C4 N1 -7.2(3) . .
C6 C3AA C4 C2AA 170.40(18) . .
C6 C7 C8 C9 1.7(2) . .
C14 C15 C16 C17 -0.2(4) . .
C14 C13 C18 C17 0.6(3) . .
C9 N2 C6 C3AA 179.28(17) . .
C9 N2 C6 C7 -1.0(2) . .
C9 C10 C19 C24 75.4(2) 2 .
C9 C10 C19 C20 -104.4(2) 2 .
C18 C13 C14 C15 -0.4(3) . .
C18 C17 C16 C15 0.4(4) . .
C4 N1 C0AA C10 176.71(16) . .
C4 N1 C0AA C1AA -2.26(19) . .
C4 C3AA C13 C14 -78.0(2) . .
C4 C3AA C13 C18 105.5(2) . .
C4 C3AA C6 N2 3.4(3) . .
C4 C3AA C6 C7 -176.30(18) . .
C4 C2AA C1AA C0AA -2.10(19) . .
C4 C2AA C1AA C11 174.24(17) . .
C8 C7 C6 N2 -0.5(2) . .
C8 C7 C6 C3AA 179.20(19) . .
C1AA C0AA C10 C19 1.5(3) . .
C1AA C0AA C10 C9 -175.77(17) . 2
C1AA C2AA C4 N1 0.8(2) . .
C1AA C2AA C4 C3AA -177.16(16) . .
C20 C19 C24 C23 -0.7(3) . .
C20 C21 C22 C23 0.1(4) . .
C25 N5 C29 C28 -0.1(3) . .
C25 C26 C27 C28 -0.1(4) . .
C29 N5 C25 C26 -0.2(3) . .
C29 C28 C27 C26 -0.1(4) . .
C22 C21 C20 C19 -1.0(4) . .
C27 C26 C25 N5 0.3(4) . .
C16 C15 C14 C13 0.2(4) . .

loop_
_platon_squeeze_void_nr
_platon_squeeze_void_average_x
_platon_squeeze_void_average_y
_platon_squeeze_void_average_z
_platon_squeeze_void_volume
_platon_squeeze_void_count_electrons
_platon_squeeze_void_content
1 0.000 0.000 0.500 235 67 ' '
